data_4511374
loop_
_publ_author_name
'Kodama, Koichi'
'Shitara, Hiroaki'
'Hirose, Takuji'

_publ_section_title
;
 Chirality Switching in Optical Resolution of Mandelic Acid in C1--C4
 Alcohols: Elucidation of Solvent Effects Based on X-ray Crystal
 Structures of Diastereomeric Salts
;
_journal_issue 7
_journal_name_full 'Crystal Growth &amp; Design'
_journal_page_first 3549
_journal_paper_doi 10.1021/cg500483p
_journal_volume 14
_journal_year 2014
_chemical_absolute_configuration rm
_chemical_formula_sum 'C24 H29 N O5'
_chemical_formula_weight 411.48
_chemical_name_systematic
; 
 ? 
;
_space_group_IT_number 19
_symmetry_cell_setting orthorhombic
_symmetry_space_group_name_Hall 'P 2ac 2ab'
_symmetry_space_group_name_H-M 'P 21 21 21'
_atom_sites_solution_hydrogens geom
_atom_sites_solution_primary direct
_atom_sites_solution_secondary difmap
_audit_creation_method SHELXL-97
_cell_angle_alpha 90.00
_cell_angle_beta 90.00
_cell_angle_gamma 90.00
_cell_formula_units_Z 4
_cell_length_a 5.9321(16)
_cell_length_b 16.378(4)
_cell_length_c 22.766(6)
_cell_measurement_temperature 150(2)
_cell_volume 2211.9(10)
_computing_structure_refinement 'SHELXL-97 (Sheldrick, 1997)'
_computing_structure_solution 'SHELXS-97 (Sheldrick, 1990)'
_diffrn_ambient_temperature 150(2)
_diffrn_measured_fraction_theta_full 1.000
_diffrn_measured_fraction_theta_max 1.000
_diffrn_measurement_device_type CCD
_diffrn_measurement_method \w
_diffrn_radiation_monochromator graphite
_diffrn_radiation_source 'fine-focus sealed tube'
_diffrn_radiation_type MoK\a
_diffrn_radiation_wavelength 0.71073
_diffrn_reflns_av_R_equivalents 0.1803
_diffrn_reflns_av_sigmaI/netI 0.1373
_diffrn_reflns_limit_h_max 6
_diffrn_reflns_limit_h_min -7
_diffrn_reflns_limit_k_max 19
_diffrn_reflns_limit_k_min -8
_diffrn_reflns_limit_l_max 23
_diffrn_reflns_limit_l_min -27
_diffrn_reflns_number 10220
_diffrn_reflns_theta_full 24.99
_diffrn_reflns_theta_max 24.99
_diffrn_reflns_theta_min 1.53
_exptl_absorpt_coefficient_mu 0.086
_exptl_absorpt_correction_T_max 0.9974
_exptl_absorpt_correction_T_min 0.9582
_exptl_absorpt_correction_type multi-scan
_exptl_crystal_colour colorless
_exptl_crystal_density_diffrn 1.236
_exptl_crystal_density_method 'not measured'
_exptl_crystal_description needle
_exptl_crystal_F_000 880
_exptl_crystal_size_max 0.50
_exptl_crystal_size_mid 0.06
_exptl_crystal_size_min 0.03
_refine_diff_density_max 0.587
_refine_diff_density_min -0.470
_refine_diff_density_rms 0.088
_refine_ls_abs_structure_details 'Flack H D (1983), Acta Cryst. A39, 876-881'
_refine_ls_abs_structure_Flack -3(2)
_refine_ls_extinction_method none
_refine_ls_goodness_of_fit_ref 1.080
_refine_ls_hydrogen_treatment mixed
_refine_ls_matrix_type full
_refine_ls_number_parameters 276
_refine_ls_number_reflns 3879
_refine_ls_number_restraints 0
_refine_ls_restrained_S_all 1.080
_refine_ls_R_factor_all 0.1043
_refine_ls_R_factor_gt 0.0879
_refine_ls_shift/su_max 0.002
_refine_ls_shift/su_mean 0.000
_refine_ls_structure_factor_coef Fsqd
_refine_ls_weighting_details 'calc w=1/[\s^2^(Fo^2^)+(0.0945P)^2^+1.2330P] where P=(Fo^2^+2Fc^2^)/3'
_refine_ls_weighting_scheme calc
_refine_ls_wR_factor_gt 0.1926
_refine_ls_wR_factor_ref 0.2144
_reflns_number_gt 3226
_reflns_number_total 3879
_reflns_threshold_expression >2sigma(I)
_cod_data_source_file (S)-MA_(1R2S)-ADPE_EtOH.CIF
_cod_data_source_block (S)-1_(1R,2S)-2_EtOH
_cod_depositor_comments
;
The following automatic conversions were performed:

'_symmetry_cell_setting' value 'Orthorhombic' changed to
'orthorhombic' according to
/usr/data/users/saulius/crontab/automatic-downloads/rss-feeds/ACS/lib/dictionaries/cif_core.dic
dictionary named 'cif_core.dic' version 2.4.2 from 2011-04-26.

Automatic conversion script
Id: cif_fix_values 2281 2013-09-26 08:29:07Z andrius 

 Adding full bibliography for 4511364--4511381.cif.
;
_cod_original_sg_symbol_H-M P212121
_cod_database_code 4511374

loop_
_symmetry_equiv_pos_as_xyz
'x, y, z'
'-x+1/2, -y, z+1/2'
'x+1/2, -y+1/2, -z'
'-x, y+1/2, -z+1/2'

loop_
_atom_site_label
_atom_site_type_symbol
_atom_site_fract_x
_atom_site_fract_y
_atom_site_fract_z
_atom_site_U_iso_or_equiv
_atom_site_adp_type
_atom_site_occupancy
_atom_site_symmetry_multiplicity
_atom_site_calc_flag
_atom_site_refinement_flags
O1 O 0.2917(4) 0.24119(18) 0.96054(13) 0.0338(7) Uani 1 1 d .
O2 O 0.6846(5) 0.15546(17) 0.94921(12) 0.0317(7) Uani 1 1 d .
H24 H 0.7269 0.1745 0.9816 0.048 Uiso 1 1 calc R
O3 O 0.4519(5) 0.34773(18) 0.91621(14) 0.0366(7) Uani 1 1 d .
N1 N 0.2734(6) 0.0802(2) 1.00999(16) 0.0333(8) Uani 1 1 d .
H27 H 0.3057 0.1306 0.9840 0.050 Uiso 1 1 calc R
H28 H 0.3892 0.0779 1.0438 0.050 Uiso 1 1 calc R
H29 H 0.1127 0.0845 1.0272 0.050 Uiso 1 1 calc R
O5 O -0.0908(4) 0.01289(17) 0.93660(14) 0.0344(7) Uani 1 1 d .
H25 H -0.1449 0.0599 0.9325 0.052 Uiso 1 1 calc R
C32 C 0.4443(6) 0.2729(2) 0.93064(17) 0.0280(8) Uani 1 1 d .
C7 C 0.0478(7) -0.0787(3) 1.04333(18) 0.0322(9) Uani 1 1 d .
H1 H -0.0614 -0.0363 1.0428 0.039 Uiso 1 1 calc R
C8 C 0.5948(6) 0.1845(3) 0.84918(17) 0.0289(9) Uani 1 1 d .
C9 C 0.2920(6) 0.0038(2) 0.97335(17) 0.0286(8) Uani 1 1 d .
H16 H 0.4508 -0.0003 0.9589 0.034 Uiso 1 1 calc R
C10 C 0.1851(6) -0.0550(2) 0.87552(17) 0.0274(8) Uani 1 1 d .
C11 C 0.4004(7) -0.1325(3) 1.0129(2) 0.0371(10) Uani 1 1 d .
H2 H 0.5363 -0.1275 0.9911 0.044 Uiso 1 1 calc R
C12 C 0.7656(7) 0.1399(3) 0.8221(2) 0.0388(10) Uani 1 1 d .
H3 H 0.9079 0.1349 0.8409 0.047 Uiso 1 1 calc R
C13 C 0.3880(7) -0.0559(3) 0.84588(19) 0.0376(10) Uani 1 1 d .
H4 H 0.4948 -0.0136 0.8522 0.045 Uiso 1 1 calc R
C14 C 0.1376(6) 0.0132(2) 0.91949(18) 0.0295(9) Uani 1 1 d .
H17 H 0.1715 0.0667 0.9003 0.035 Uiso 1 1 calc R
C15 C 0.6402(6) 0.2214(2) 0.90921(17) 0.0285(8) Uani 1 1 d .
H18 H 0.7775 0.2566 0.9066 0.034 Uiso 1 1 calc R
C16 C 0.3908(7) 0.1924(3) 0.82118(19) 0.0352(10) Uani 1 1 d .
H5 H 0.2730 0.2226 0.8393 0.042 Uiso 1 1 calc R
C17 C 0.2449(6) -0.0705(2) 1.01070(17) 0.0276(8) Uani 1 1 d .
C19 C 0.3638(8) -0.2024(3) 1.0461(2) 0.0433(11) Uani 1 1 d .
H6 H 0.4727 -0.2449 1.0468 0.052 Uiso 1 1 calc R
C20 C 0.0094(7) -0.1479(3) 1.07651(19) 0.0361(10) Uani 1 1 d .
H7 H -0.1266 -0.1531 1.0982 0.043 Uiso 1 1 calc R
C21 C 0.7311(8) 0.1030(3) 0.7683(2) 0.0453(11) Uani 1 1 d .
H8 H 0.8483 0.0722 0.7504 0.054 Uiso 1 1 calc R
C22 C 0.4363(8) -0.1189(3) 0.8066(2) 0.0447(12) Uani 1 1 d .
H9 H 0.5779 -0.1203 0.7871 0.054 Uiso 1 1 calc R
C23 C 0.3551(8) 0.1562(3) 0.7658(2) 0.0419(11) Uani 1 1 d .
H10 H 0.2151 0.1628 0.7461 0.050 Uiso 1 1 calc R
C24 C 0.2830(9) -0.1777(3) 0.7963(2) 0.0491(12) Uani 1 1 d .
H11 H 0.3148 -0.2197 0.7687 0.059 Uiso 1 1 calc R
C25 C 0.0313(8) -0.1149(3) 0.8650(2) 0.0405(11) Uani 1 1 d .
H12 H -0.1097 -0.1140 0.8848 0.049 Uiso 1 1 calc R
C26 C 0.5259(9) 0.1110(3) 0.7406(2) 0.0449(12) Uani 1 1 d .
H13 H 0.5016 0.0852 0.7038 0.054 Uiso 1 1 calc R
C27 C 0.1676(7) -0.2093(3) 1.0782(2) 0.0412(11) Uani 1 1 d .
H14 H 0.1416 -0.2565 1.1016 0.049 Uiso 1 1 calc R
C28 C 0.0780(9) -0.1772(3) 0.8259(2) 0.0530(13) Uani 1 1 d .
H15 H -0.0292 -0.2193 0.8192 0.064 Uiso 1 1 calc R
C33 C -0.1338(15) 0.4669(9) 0.8238(3) 0.140(6) Uani 1 1 d .
H30 H -0.2559 0.4325 0.8389 0.211 Uiso 1 1 calc R
H31 H -0.1296 0.4631 0.7808 0.211 Uiso 1 1 calc R
H32 H -0.1600 0.5237 0.8354 0.211 Uiso 1 1 calc R
C34 C 0.0444(13) 0.4438(10) 0.8438(4) 0.193(8) Uani 1 1 d .
H33 H 0.1613 0.4808 0.8279 0.231 Uiso 1 1 calc R
H34 H 0.0734 0.3894 0.8264 0.231 Uiso 1 1 calc R
O7 O 0.0893(6) 0.4362(3) 0.90638(18) 0.0669(12) Uani 1 1 d .
H35 H 0.2096 0.4101 0.9114 0.100 Uiso 1 1 calc R

loop_
_atom_site_aniso_label
_atom_site_aniso_U_11
_atom_site_aniso_U_22
_atom_site_aniso_U_33
_atom_site_aniso_U_23
_atom_site_aniso_U_13
_atom_site_aniso_U_12
O1 0.0387(14) 0.0185(14) 0.0442(15) -0.0011(13) 0.0054(13) 0.0022(12)
O2 0.0454(16) 0.0149(14) 0.0347(14) -0.0022(12) -0.0056(12) 0.0057(12)
O3 0.0445(15) 0.0115(14) 0.0539(17) 0.0003(13) 0.0002(14) -0.0039(13)
N1 0.0435(17) 0.0103(16) 0.0461(19) -0.0048(15) 0.0037(16) -0.0029(15)
O5 0.0359(14) 0.0130(14) 0.0543(17) 0.0041(13) 0.0040(13) 0.0053(12)
C32 0.0353(19) 0.0131(19) 0.0356(19) -0.0006(17) -0.0014(17) -0.0043(17)
C7 0.0382(19) 0.0146(19) 0.044(2) 0.0001(18) -0.0005(18) 0.0026(17)
C8 0.0360(19) 0.018(2) 0.0329(19) 0.0025(17) 0.0007(17) -0.0070(17)
C9 0.0340(18) 0.0076(17) 0.044(2) -0.0035(18) 0.0040(16) -0.0007(16)
C10 0.0315(18) 0.0136(19) 0.0369(19) 0.0031(17) -0.0027(16) 0.0030(16)
C11 0.041(2) 0.020(2) 0.050(2) 0.0032(19) 0.000(2) 0.0014(18)
C12 0.042(2) 0.029(2) 0.045(2) -0.001(2) 0.006(2) 0.002(2)
C13 0.040(2) 0.028(2) 0.045(2) -0.006(2) 0.0020(19) 0.000(2)
C14 0.0359(19) 0.0093(18) 0.043(2) 0.0010(17) 0.0030(17) 0.0033(16)
C15 0.0323(19) 0.016(2) 0.038(2) -0.0004(17) -0.0021(16) -0.0007(16)
C16 0.038(2) 0.025(2) 0.042(2) -0.002(2) 0.0016(19) 0.0016(19)
C17 0.0314(18) 0.0124(19) 0.039(2) -0.0017(16) -0.0051(17) -0.0010(16)
C19 0.053(3) 0.019(2) 0.058(3) 0.006(2) -0.002(2) 0.007(2)
C20 0.041(2) 0.023(2) 0.044(2) 0.0009(19) 0.0008(19) -0.0085(18)
C21 0.062(3) 0.033(3) 0.041(2) -0.006(2) 0.012(2) 0.009(2)
C22 0.044(2) 0.041(3) 0.049(3) -0.009(2) 0.005(2) 0.008(2)
C23 0.049(2) 0.034(3) 0.043(2) 0.003(2) -0.003(2) -0.011(2)
C24 0.065(3) 0.031(3) 0.052(3) -0.016(2) -0.001(2) 0.008(3)
C25 0.039(2) 0.028(3) 0.055(3) -0.005(2) 0.002(2) -0.001(2)
C26 0.068(3) 0.031(3) 0.036(2) -0.005(2) 0.005(2) -0.012(2)
C27 0.055(3) 0.021(2) 0.048(2) 0.007(2) -0.008(2) -0.006(2)
C28 0.066(3) 0.030(3) 0.063(3) -0.019(2) 0.001(3) -0.010(3)
C33 0.125(7) 0.232(16) 0.064(4) 0.039(7) -0.019(4) -0.095(9)
C34 0.064(4) 0.36(2) 0.150(8) 0.207(12) 0.027(5) 0.050(7)
O7 0.0502(19) 0.068(3) 0.082(2) 0.036(2) 0.0033(18) 0.019(2)

loop_
_atom_type_symbol
_atom_type_description
_atom_type_scat_dispersion_real
_atom_type_scat_dispersion_imag
_atom_type_scat_source
C C 0.0033 0.0016 'International Tables Vol C Tables 4.2.6.8 and 6.1.1.4'
H H 0.0000 0.0000 'International Tables Vol C Tables 4.2.6.8 and 6.1.1.4'
N N 0.0061 0.0033 'International Tables Vol C Tables 4.2.6.8 and 6.1.1.4'
O O 0.0106 0.0060 'International Tables Vol C Tables 4.2.6.8 and 6.1.1.4'

loop_
_geom_angle_atom_site_label_1
_geom_angle_atom_site_label_2
_geom_angle_atom_site_label_3
_geom_angle
C15 O2 H24 109.5
C9 N1 H27 109.5
C9 N1 H28 109.5
H27 N1 H28 109.5
C9 N1 H29 109.5
H27 N1 H29 109.5
H28 N1 H29 109.5
C14 O5 H25 109.5
O1 C32 O3 124.7(4)
O1 C32 C15 120.0(4)
O3 C32 C15 115.3(3)
C20 C7 C17 120.7(4)
C20 C7 H1 119.7
C17 C7 H1 119.7
C16 C8 C12 119.0(4)
C16 C8 C15 122.4(4)
C12 C8 C15 118.6(4)
N1 C9 C17 110.1(3)
N1 C9 C14 108.3(3)
C17 C9 C14 114.8(3)
N1 C9 H16 107.8
C17 C9 H16 107.8
C14 C9 H16 107.8
C25 C10 C13 119.4(4)
C25 C10 C14 121.3(4)
C13 C10 C14 119.3(4)
C17 C11 C19 121.6(4)
C17 C11 H2 119.2
C19 C11 H2 119.2
C21 C12 C8 121.0(4)
C21 C12 H3 119.5
C8 C12 H3 119.5
C10 C13 C22 120.0(4)
C10 C13 H4 120.0
C22 C13 H4 120.0
O5 C14 C10 110.8(3)
O5 C14 C9 110.6(3)
C10 C14 C9 109.9(3)
O5 C14 H17 108.5
C10 C14 H17 108.5
C9 C14 H17 108.5
O2 C15 C32 110.8(3)
O2 C15 C8 107.7(3)
C32 C15 C8 112.0(3)
O2 C15 H18 108.8
C32 C15 H18 108.8
C8 C15 H18 108.8
C8 C16 C23 120.5(4)
C8 C16 H5 119.7
C23 C16 H5 119.7
C11 C17 C7 118.3(4)
C11 C17 C9 119.4(3)
C7 C17 C9 122.3(3)
C27 C19 C11 119.2(4)
C27 C19 H6 120.4
C11 C19 H6 120.4
C27 C20 C7 120.2(4)
C27 C20 H7 119.9
C7 C20 H7 119.9
C26 C21 C12 119.6(4)
C26 C21 H8 120.2
C12 C21 H8 120.2
C24 C22 C13 120.2(4)
C24 C22 H9 119.9
C13 C22 H9 119.9
C26 C23 C16 119.2(4)
C26 C23 H10 120.4
C16 C23 H10 120.4
C22 C24 C28 120.2(5)
C22 C24 H11 119.9
C28 C24 H11 119.9
C10 C25 C28 120.7(4)
C10 C25 H12 119.6
C28 C25 H12 119.6
C21 C26 C23 120.6(4)
C21 C26 H13 119.7
C23 C26 H13 119.7
C20 C27 C19 120.0(4)
C20 C27 H14 120.0
C19 C27 H14 120.0
C25 C28 C24 119.5(5)
C25 C28 H15 120.2
C24 C28 H15 120.2
C34 C33 H30 109.5
C34 C33 H31 109.5
H30 C33 H31 109.5
C34 C33 H32 109.5
H30 C33 H32 109.5
H31 C33 H32 109.5
C33 C34 O7 123.7(9)
C33 C34 H33 106.4
O7 C34 H33 106.4
C33 C34 H34 106.4
O7 C34 H34 106.4
H33 C34 H34 106.5
C34 O7 H35 109.5

loop_
_geom_bond_atom_site_label_1
_geom_bond_atom_site_label_2
_geom_bond_distance
O1 C32 1.246(5)
O2 C15 1.437(5)
O2 H24 0.8400
O3 C32 1.270(5)
N1 C9 1.508(5)
N1 H27 1.0330
N1 H28 1.0330
N1 H29 1.0330
O5 C14 1.410(5)
O5 H25 0.8400
C32 C15 1.517(5)
C7 C20 1.380(6)
C7 C17 1.392(5)
C7 H1 0.9500
C8 C16 1.374(6)
C8 C12 1.392(6)
C8 C15 1.518(6)
C9 C17 1.511(6)
C9 C14 1.538(6)
C9 H16 1.0000
C10 C25 1.361(6)
C10 C13 1.380(6)
C10 C14 1.526(5)
C11 C17 1.373(6)
C11 C19 1.390(6)
C11 H2 0.9500
C12 C21 1.382(7)
C12 H3 0.9500
C13 C22 1.395(7)
C13 H4 0.9500
C14 H17 1.0000
C15 H18 1.0000
C16 C23 1.408(7)
C16 H5 0.9500
C19 C27 1.379(6)
C19 H6 0.9500
C20 C27 1.376(7)
C20 H7 0.9500
C21 C26 1.377(7)
C21 H8 0.9500
C22 C24 1.346(7)
C22 H9 0.9500
C23 C26 1.380(7)
C23 H10 0.9500
C24 C28 1.390(7)
C24 H11 0.9500
C25 C28 1.382(7)
C25 H12 0.9500
C26 H13 0.9500
C27 H14 0.9500
C28 H15 0.9500
C33 C34 1.212(10)
C33 H30 0.9800
C33 H31 0.9800
C33 H32 0.9800
C34 O7 1.455(10)
C34 H33 0.9900
C34 H34 0.9900
O7 H35 0.8400
